data_9004003
loop_
_publ_author_name
'Oberti, R.'
'Camara, F.'
'Della Ventura, G.'
'Iezzi, G.'
'Benimoff, A. I.'

_publ_section_title
;Parvo-mangano-edenite, parvo-manganotremolite, and the solid solution between
 Ca and Mn2+ at the M4 site in amphiboles Locality: amphibole, Grenville
 marble, Arnold open pit, St Lawrence Co, New York, USA Sample: 1104 Note: A
 and B occupancies invented to match formula
;
_journal_name_full 'American Mineralogist'
_journal_page_first 526
_journal_page_last 532
_journal_paper_doi 10.2138/am.2006.1905
_journal_volume 91
_journal_year 2006
_chemical_compound_source 'amphibole, Grenville marble, Arnold open pit, St Lawrence Co, New York, USA'
_chemical_formula_sum 'Al0.51 Ca1.13 Fe0.04 H2 K0.01 Mg4.21 Mn1.04 Na0.48 O24 Si7.52'
_chemical_name_mineral Parvo-manganotremolite
_space_group_IT_number 12
_symmetry_space_group_name_Hall '-C 2y'
_symmetry_space_group_name_H-M 'C 1 2/m 1'
_cell_angle_alpha 90
_cell_angle_beta 104.19
_cell_angle_gamma 90
_cell_formula_units_Z 2
_cell_length_a 9.7807
_cell_length_b 18.0548
_cell_length_c 5.2928
_cell_volume 906.130
_database_code_amcsd 0004127
_exptl_crystal_density_diffrn 3.040
_cod_original_formula_sum 'Na.48 K.01 Ca1.13 Mn1.04 Mg4.21 Fe.04 Al.51 Si7.52 O24 H2'
_cod_database_code 9004003

loop_
_space_group_symop_operation_xyz
x,y,z
1/2+x,1/2+y,z
x,-y,z
1/2+x,1/2-y,z
-x,y,-z
1/2-x,1/2+y,-z
-x,-y,-z
1/2-x,1/2-y,-z

loop_
_atom_site_aniso_label
_atom_site_aniso_U_11
_atom_site_aniso_U_22
_atom_site_aniso_U_33
_atom_site_aniso_U_12
_atom_site_aniso_U_13
_atom_site_aniso_U_23
NaAm 0.04191 0.03633 0.06176 0.00000 0.03599 0.00000
KAm 0.04191 0.03633 0.06176 0.00000 0.03599 0.00000
NaA2 0.02460 0.01817 0.06016 0.00000 0.03845 0.00000
CaM4B 0.01275 0.02807 0.01494 0.00000 0.00715 0.00000
MnM4B 0.01275 0.02807 0.01494 0.00000 0.00715 0.00000
NaM4B 0.01275 0.02807 0.01494 0.00000 0.00715 0.00000
MgM1 0.00774 0.00661 0.00787 0.00000 0.00123 0.00000
Mn2+M1 0.00774 0.00661 0.00787 0.00000 0.00123 0.00000
MgM2 0.00774 0.00661 0.00867 0.00000 0.00123 0.00000
Mn2+M2 0.00774 0.00661 0.00867 0.00000 0.00123 0.00000
Fe2+M2 0.00774 0.00661 0.00867 0.00000 0.00123 0.00000
Fe3+M2 0.00774 0.00661 0.00867 0.00000 0.00123 0.00000
MgM3 0.00774 0.00661 0.00867 0.00000 0.00074 0.00000
AlM3 0.00774 0.00661 0.00867 0.00000 0.00074 0.00000
SiT1 0.00547 0.00495 0.00787 -0.00087 0.00000 -0.00047
AlT1 0.00547 0.00495 0.00787 -0.00087 0.00000 -0.00047
SiT2 0.00592 0.00661 0.00747 -0.00173 0.00000 0.00047
O1 0.00638 0.00826 0.00827 0.00000 -0.00025 0.00047
O2 0.00729 0.00826 0.01014 0.00000 0.00148 0.00000
O3 0.00729 0.00661 0.01000 0.00000 0.00049 0.00000
O4 0.01321 0.00991 0.01427 -0.00434 -0.00025 0.00094
O5 0.00820 0.01651 0.01174 0.00000 0.00025 0.00516
O6 0.00774 0.01651 0.01334 0.00000 0.00049 -0.00516
O7 0.00911 0.00661 0.02148 0.00000 0.00099 0.00000

loop_
_atom_site_label
_atom_site_fract_x
_atom_site_fract_y
_atom_site_fract_z
_atom_site_occupancy
_atom_site_U_iso_or_equiv
_atom_site_type_symbol
_atom_site_attached_hydrogens
NaA 0.00000 0.50000 0.00000 0.05000 0.02432 Na 0
NaAm 0.04300 0.50000 0.10600 0.10500 0.04268 Na 0
KAm 0.04300 0.50000 0.10600 0.00500 0.04268 K 0
NaA2 0.00000 0.47140 0.00000 0.09000 0.02938 Na 0
CaM4B 0.00000 0.27130 0.50000 0.56500 0.01798 Ca 0
MnM4B 0.00000 0.27130 0.50000 0.41500 0.01798 Mn 0
NaM4B 0.00000 0.27130 0.50000 0.02000 0.01798 Na 0
MgM1 0.00000 0.08780 0.50000 0.94000 0.00747 Mg 0
Mn2+M1 0.00000 0.08780 0.50000 0.06000 0.00747 Mn 0
MgM2 0.00000 0.17670 0.00000 0.93500 0.00785 Mg 0
Mn2+M2 0.00000 0.17670 0.00000 0.04500 0.00785 Mn 0
Fe2+M2 0.00000 0.17670 0.00000 0.01500 0.00785 Fe 0
Fe3+M2 0.00000 0.17670 0.00000 0.00500 0.00785 Fe 0
MgM3 0.00000 0.00000 0.00000 0.46000 0.00798 Mg 0
AlM3 0.00000 0.00000 0.00000 0.03000 0.00798 Al 0
SiT1 0.28220 0.08430 0.29230 0.88000 0.00633 Si 0
AlT1 0.28220 0.08430 0.29230 0.12000 0.00633 Al 0
SiT2 0.29130 0.17100 0.79950 1.00000 0.00697 Si 0
O1 0.11150 0.08590 0.21650 1.00000 0.00811 O 0
O2 0.12040 0.17200 0.72390 1.00000 0.00874 O 0
O3 0.11030 0.00000 0.71470 1.00000 0.00823 O 0
O4 0.36910 0.24770 0.78300 1.00000 0.01305 O 0
O5 0.34820 0.13490 0.09300 1.00000 0.01254 O 0
O6 0.34550 0.11690 0.58800 1.00000 0.01292 O 0
O7 0.34070 0.00000 0.27830 1.00000 0.01292 O 0
H 0.20400 0.00000 0.76800 1.00000 0.02609 H 0

loop_
_cod_changelog_entry_id
_cod_changelog_entry_author
_cod_changelog_entry_date
_cod_changelog_entry_text
1
;cod-tools version 3.8.0
Id: cif_guess_AMCSD_atom_types 9581 2023-05-17 12:35:41Z saulius
;
2023-05-23T09:13:49+03:00
;Derived atom types and hydrogen counts
from atom names that follow the AMCSD naming convention
(Wat == water, O-H == hydroxyl).
;

loop_
_cod_related_entry_id
_cod_related_entry_database
_cod_related_entry_code
1 AMCSD 0004127
